data_7063607
loop_
_publ_author_name
'Dhibar, Papu'
'Chandra, Anushri'
'Paul, Piyali'
'Samaresh, Bhattacharya'

_publ_section_title
;
 Ancillary ligand induced variation in electronic spectral and catalytic
 properties of heteroleptic ONO-pincer complexes of ruthenium
;
_journal_name_full 'New Journal of Chemistry'
_journal_paper_doi 10.1039/D4NJ04996A
_journal_year 2025
_chemical_formula_moiety 'C45 H36 N2 O4 P2 Ru'
_chemical_formula_sum 'C45 H36 N2 O4 P2 Ru'
_chemical_formula_weight 831.811
_space_group_crystal_system monoclinic
_space_group_IT_number 14
_space_group_name_Hall '-P 2ybc'
_space_group_name_H-M_alt 'P 1 21/c 1'
_symmetry_Int_Tables_number 14
_audit_creation_date 2024-12-19
_audit_creation_method
;
Olex2 1.5
(compiled 2024.02.16 svn.r378c4104 for OlexSys, GUI svn.r6928)
;
_audit_update_record
;
2024-12-26 deposited with the CCDC.	2025-01-14 downloaded from the CCDC.
;
_cell_angle_alpha 90
_cell_angle_beta 98.072(2)
_cell_angle_gamma 90
_cell_formula_units_Z 4
_cell_length_a 17.9919(6)
_cell_length_b 11.6497(4)
_cell_length_c 18.6138(6)
_cell_measurement_reflns_used 272
_cell_measurement_temperature 296.15
_cell_measurement_theta_max 27.33
_cell_measurement_theta_min 2.07
_cell_volume 3862.8(2)
_computing_data_collection 'Bruker APEX-III SMART CCD'
_computing_data_reduction 'Bruker APEX-III SMART CCD'
_computing_molecular_graphics 'Olex2 1.5 (Dolomanov et al., 2009)'
_computing_publication_material 'Olex2 1.5 (Dolomanov et al., 2009)'
_computing_structure_refinement 'olex2.refine 1.5 (Bourhis et al., 2015)'
_computing_structure_solution 'SHELXT 2014/5 (Sheldrick, 2014)'
_diffrn_ambient_temperature 296.15
_diffrn_measured_fraction_theta_full 0.9993
_diffrn_measured_fraction_theta_max 0.9951
_diffrn_measurement_device_type CCD
_diffrn_radiation_type 'Mo K\a'
_diffrn_radiation_wavelength 0.71073
_diffrn_reflns_av_R_equivalents 0.0287
_diffrn_reflns_av_unetI/netI 0.0191
_diffrn_reflns_Laue_measured_fraction_full 0.9993
_diffrn_reflns_Laue_measured_fraction_max 0.9951
_diffrn_reflns_limit_h_max 22
_diffrn_reflns_limit_h_min -23
_diffrn_reflns_limit_k_max 15
_diffrn_reflns_limit_k_min -15
_diffrn_reflns_limit_l_max 23
_diffrn_reflns_limit_l_min -23
_diffrn_reflns_number 60729
_diffrn_reflns_point_group_measured_fraction_full 0.9993
_diffrn_reflns_point_group_measured_fraction_max 0.9951
_diffrn_reflns_theta_full 25.2417
_diffrn_reflns_theta_max 27.33
_diffrn_reflns_theta_min 2.07
_exptl_absorpt_coefficient_mu 0.535
_exptl_crystal_colour orange
_exptl_crystal_density_diffrn 1.430
_exptl_crystal_description block
_exptl_crystal_F_000 1700.770
_exptl_crystal_size_max 0.16
_exptl_crystal_size_mid 0.11
_exptl_crystal_size_min 0.08
_refine_diff_density_max 0.3554
_refine_diff_density_min -0.5166
_refine_diff_density_rms 0.0643
_refine_ls_d_res_high 0.7741
_refine_ls_d_res_low 9.8473
_refine_ls_goodness_of_fit_ref 1.0986
_refine_ls_hydrogen_treatment constr
_refine_ls_matrix_type full
_refine_ls_number_constraints 111
_refine_ls_number_parameters 569
_refine_ls_number_reflns 8673
_refine_ls_number_restraints 486
_refine_ls_restrained_S_all 1.0671
_refine_ls_R_factor_all 0.0364
_refine_ls_R_factor_gt 0.0276
_refine_ls_shift/su_max 0.0008
_refine_ls_shift/su_mean 0.0000
_refine_ls_structure_factor_coef Fsqd
_refine_ls_weighting_details 'w=1/[\s^2^(Fo^2^)+(0.0341P)^2^+1.7904P] where P=(Fo^2^+2Fc^2^)/3'
_refine_ls_weighting_scheme calc
_refine_ls_wR_factor_gt 0.0688
_refine_ls_wR_factor_ref 0.0780
_reflns_Friedel_coverage 0.0
_reflns_limit_h_max 22
_reflns_limit_h_min -23
_reflns_limit_k_max 15
_reflns_limit_k_min 0
_reflns_limit_l_max 23
_reflns_limit_l_min 0
_reflns_number_gt 7390
_reflns_number_total 8673
_reflns_threshold_expression I>=2u(I)
_cod_data_source_file d4nj04996a2.cif
_cod_data_source_block SB-PD-9-CCDC2394874
_cod_database_code 7063607
_olex2_refinement_description
;
1. Fixed Uiso
 At 1.2 times of:
  All C(H) groups
 At 1.5 times of:
  All C(H,H,H) groups
2. Restrained distances
 P1-C10 \\sim P1-C10A \\sim P1-C22 \\sim P1-C22A \\sim P2-C34A \\sim P2-C34
 with sigma of 0.01
3. Uiso/Uaniso restraints and constraints
C10 \\sim C11 \\sim C12 \\sim C13 \\sim C14 \\sim C15 \\sim C10A \\sim C11A
\\sim C12A \\sim C13A \\sim C14A \\sim C15A: within 2A with sigma of 0.01 and
sigma for terminal atoms of 0.02 within 2A
C34 \\sim C35 \\sim C36 \\sim C38 \\sim C39 \\sim C37 \\sim C34A \\sim C35A
\\sim C36A \\sim C37A \\sim C38A \\sim C39A: within 2A with sigma of 0.01 and
sigma for terminal atoms of 0.02 within 2A
C22 \\sim C23 \\sim C24 \\sim C25 \\sim C26 \\sim C27 \\sim C22A \\sim C23A
\\sim C24A \\sim C25A \\sim C26A \\sim C27A: within 2A with sigma of 0.01 and
sigma for terminal atoms of 0.02 within 2A
Uanis(C34A) = Uanis(C34)
Uanis(C22) = Uanis(C22A)
4. Others
 Sof(C10A)=Sof(C11A)=Sof(H11A)=Sof(C12A)=Sof(H12A)=Sof(C13A)=Sof(H13A)=
 Sof(C14A)=Sof(H14A)=Sof(C15A)=Sof(H15A)=1-FVAR(1)
 Sof(C10)=Sof(C11)=Sof(H11)=Sof(C12)=Sof(H12)=Sof(C13)=Sof(H13)=Sof(C14)=
 Sof(H14)=Sof(C15)=Sof(H15)=FVAR(1)
 Sof(C34A)=Sof(C35A)=Sof(H35A)=Sof(C36A)=Sof(H36A)=Sof(C37A)=Sof(H37A)=
 Sof(C38A)=Sof(H38A)=Sof(C39A)=Sof(H39A)=1-FVAR(2)
 Sof(C34)=Sof(C35)=Sof(H35)=Sof(C36)=Sof(H36)=Sof(C37)=Sof(H37)=Sof(C38)=
 Sof(H38)=Sof(C39)=Sof(H39)=FVAR(2)
 Sof(C22A)=Sof(C23A)=Sof(H23A)=Sof(C24A)=Sof(H24A)=Sof(C25A)=Sof(H25A)=
 Sof(C26A)=Sof(H26A)=Sof(C27A)=Sof(H27A)=1-FVAR(3)
 Sof(C22)=Sof(C23)=Sof(H23)=Sof(C24)=Sof(H24)=Sof(C25)=Sof(H25)=Sof(C26)=
 Sof(H26)=Sof(C27)=Sof(H27)=FVAR(3)
5.a Aromatic/amide H refined with riding coordinates:
 C3(H3), C5(H5), C4(H4), C17(H17), C18(H18), C19(H19), C20(H20), C21(H21),
 C11(H11), C12(H12), C13(H13), C14(H14), C15(H15), C23(H23), C24(H24), C25(H25),
  C26(H26), C27(H27), C29(H29), C30(H30), C31(H31), C32(H32), C33(H33),
 C35(H35), C36(H36), C37(H37), C38(H38), C39(H39), C41(H41), C42(H42), C43(H43),
  C44(H44), C45(H45), C11A(H11A), C12A(H12A), C13A(H13A), C14A(H14A),
 C15A(H15A), C35A(H35A), C36A(H36A), C37A(H37A), C38A(H38A), C39A(H39A),
 C23A(H23A), C24A(H24A), C25A(H25A), C26A(H26A), C27A(H27A)
5.b Fitted hexagon refined as free rotating group:
 C10(C11,C12,C13,C14,C15), C22(C23,C24,C25,C26,C27), C34(C35,C36,C37,C38,C39),
 C10A(C11A,C12A,C13A,C14A,C15A), C34A(C35A,C36A,C37A,C38A,C39A), C22A(C23A,C24A,
 C25A,C26A,C27A)
5.c Idealised Me refined as rotating group:
 C9(H9a,H9b,H9c)
;
_olex2_submission_special_instructions 'No special instructions were received'

loop_
_space_group_symop_id
_space_group_symop_operation_xyz
1 x,y,z
2 -x,y+1/2,-z+1/2
3 -x,-y,-z
4 x,-y-1/2,z-1/2

loop_
_atom_site_label
_atom_site_type_symbol
_atom_site_fract_x
_atom_site_fract_y
_atom_site_fract_z
_atom_site_U_iso_or_equiv
_atom_site_adp_type
_atom_site_occupancy
_atom_site_refinement_flags_posn
_atom_site_refinement_flags_adp
_atom_site_refinement_flags_occupancy
_atom_site_disorder_group
Ru1 Ru 0.324640(8) 0.080465(12) 0.330663(7) 0.03194(5) Uani 1.000000 . . . .
P1 P 0.23571(3) 0.22713(5) 0.33339(3) 0.04008(12) Uani 1.000000 D . . .
P2 P 0.24213(3) -0.06282(4) 0.28528(3) 0.03585(11) Uani 1.000000 D . . .
O3 O 0.33433(8) 0.02320(12) 0.44004(7) 0.0448(3) Uani 1.000000 . . . .
O4 O 0.40537(12) -0.08966(16) 0.51888(9) 0.0705(5) Uani 1.000000 . . . .
O1 O 0.35910(8) 0.09891(11) 0.22585(7) 0.0375(3) Uani 1.000000 . . . .
O2 O 0.44897(9) 0.04301(13) 0.16216(7) 0.0477(3) Uani 1.000000 . . . .
N1 N 0.41249(9) -0.02651(13) 0.33649(8) 0.0335(3) Uani 1.000000 . . . .
C3 C 0.51025(12) -0.10822(18) 0.28208(12) 0.0442(5) Uani 1.000000 . . . .
H3 H 0.53526(12) -0.11719(18) 0.24198(12) 0.0531(6) Uiso 1.000000 R . . .
N2 N 0.40695(9) 0.20144(14) 0.36884(9) 0.0384(4) Uani 1.000000 . . . .
C16 C 0.27010(12) 0.33371(17) 0.40293(11) 0.0420(4) Uani 1.000000 . . . .
C6 C 0.43623(12) -0.07715(16) 0.39985(11) 0.0410(4) Uani 1.000000 . . . .
C7 C 0.38924(13) -0.04730(19) 0.45877(11) 0.0464(5) Uani 1.000000 . . . .
C5 C 0.49828(13) -0.14863(19) 0.40593(12) 0.0517(5) Uani 1.000000 . . . .
H5 H 0.51581(13) -0.18409(19) 0.44981(12) 0.0620(6) Uiso 1.000000 R . . .
C4 C 0.53366(13) -0.16631(19) 0.34563(13) 0.0516(5) Uani 1.000000 . . . .
H4 H 0.57349(13) -0.21769(19) 0.34799(13) 0.0620(6) Uiso 1.000000 R . . .
C2 C 0.44891(11) -0.03642(16) 0.27912(10) 0.0349(4) Uani 1.000000 . . . .
C1 C 0.41754(11) 0.03947(16) 0.21645(10) 0.0359(4) Uani 1.000000 . . . .
C8 C 0.45109(12) 0.26205(18) 0.39655(11) 0.0432(5) Uani 1.000000 . . . .
C9 C 0.50505(15) 0.3413(2) 0.43477(14) 0.0654(7) Uani 1.000000 . . . .
H9a H 0.4838(4) 0.3766(13) 0.4738(7) 0.0981(11) Uiso 1.000000 GR . . .
H9b H 0.5497(4) 0.3003(4) 0.4539(9) 0.0981(11) Uiso 1.000000 GR . . .
H9c H 0.5173(9) 0.3994(10) 0.4018(3) 0.0981(11) Uiso 1.000000 GR . . .
C17 C 0.29963(12) 0.29447(19) 0.47176(11) 0.0471(5) Uani 1.000000 . . . .
H17 H 0.30269(12) 0.21601(19) 0.48091(11) 0.0565(6) Uiso 1.000000 R . . .
C18 C 0.32444(13) 0.3712(2) 0.52658(12) 0.0546(6) Uani 1.000000 . . . .
H18 H 0.34330(13) 0.3441(2) 0.57254(12) 0.0655(7) Uiso 1.000000 R . . .
C19 C 0.32134(15) 0.4870(2) 0.51346(14) 0.0632(7) Uani 1.000000 . . . .
H19 H 0.33837(15) 0.5384(2) 0.55035(14) 0.0758(8) Uiso 1.000000 R . . .
C20 C 0.29330(19) 0.5266(2) 0.44635(16) 0.0758(8) Uani 1.000000 . . . .
H20 H 0.29132(19) 0.6052(2) 0.43766(16) 0.0910(10) Uiso 1.000000 R . . .
C21 C 0.26743(17) 0.4506(2) 0.39029(14) 0.0635(7) Uani 1.000000 . . . .
H21 H 0.24847(17) 0.4786(2) 0.34459(14) 0.0762(8) Uiso 1.000000 R . . .
C10 C 0.2127(3) 0.3137(4) 0.2505(2) 0.0528(13) Uani 0.628(6) D U P 1
C11 C 0.2718(2) 0.3324(5) 0.2111(3) 0.0521(11) Uani 0.628(6) G U P 1
H11 H 0.3196(2) 0.3058(5) 0.2287(3) 0.0625(13) Uiso 0.628(6) R . P 1
C12 C 0.2593(3) 0.3909(5) 0.1454(3) 0.0768(14) Uani 0.628(6) G U P 1
H12 H 0.2988(3) 0.4034(5) 0.1191(3) 0.0921(17) Uiso 0.628(6) R . P 1
C13 C 0.1878(3) 0.4306(4) 0.1191(2) 0.0903(15) Uani 0.628(6) G U P 1
H13 H 0.1795(3) 0.4697(4) 0.0752(2) 0.1084(18) Uiso 0.628(6) R . P 1
C14 C 0.1288(3) 0.4119(5) 0.1585(2) 0.0910(15) Uani 0.628(6) G U P 1
H14 H 0.0809(3) 0.4385(5) 0.1409(2) 0.1092(18) Uiso 0.628(6) R . P 1
C15 C 0.1412(3) 0.3534(4) 0.2242(2) 0.0742(13) Uani 0.628(6) G U P 1
H15 H 0.1017(3) 0.3409(4) 0.2505(2) 0.0891(16) Uiso 0.628(6) R . P 1
C22 C 0.14030(17) 0.2013(5) 0.3561(3) 0.0511(9) Uani 0.762(11) D U P 1
C23 C 0.0830(2) 0.1711(5) 0.3013(2) 0.0662(12) Uani 0.762(11) G U P 1
H23 H 0.0926(2) 0.1656(5) 0.2536(2) 0.0794(15) Uiso 0.762(11) R . P 1
C24 C 0.01134(19) 0.1492(5) 0.3178(2) 0.0771(13) Uani 0.762(11) G U P 1
H24 H -0.02701(19) 0.1290(5) 0.2812(2) 0.0925(16) Uiso 0.762(11) R . P 1
C25 C -0.00299(19) 0.1573(5) 0.3891(3) 0.0783(14) Uani 0.762(11) G U P 1
H25 H -0.05092(19) 0.1426(5) 0.4001(3) 0.0939(16) Uiso 0.762(11) R . P 1
C26 C 0.0543(2) 0.1875(5) 0.4439(2) 0.0744(13) Uani 0.762(11) G U P 1
H26 H 0.0447(2) 0.1930(5) 0.4916(2) 0.0893(16) Uiso 0.762(11) R . P 1
C27 C 0.1260(2) 0.2095(5) 0.4274(2) 0.0628(12) Uani 0.762(11) G U P 1
H27 H 0.1643(2) 0.2296(5) 0.4641(2) 0.0754(14) Uiso 0.762(11) R . P 1
C28 C 0.16930(12) -0.02230(19) 0.21042(11) 0.0450(5) Uani 1.000000 . . . .
C29 C 0.09785(14) -0.0702(2) 0.19998(16) 0.0660(7) Uani 1.000000 . . . .
H29 H 0.08436(14) -0.1238(2) 0.23283(16) 0.0792(8) Uiso 1.000000 R . . .
C30 C 0.04658(16) -0.0380(3) 0.1406(2) 0.0846(9) Uani 1.000000 . . . .
H30 H -0.00091(16) -0.0712(3) 0.1333(2) 0.1015(11) Uiso 1.000000 R . . .
C31 C 0.06551(18) 0.0416(3) 0.09299(18) 0.0870(10) Uani 1.000000 . . . .
H31 H 0.03050(18) 0.0641(3) 0.05394(18) 0.1044(12) Uiso 1.000000 R . . .
C32 C 0.13601(17) 0.0892(3) 0.10226(15) 0.0699(7) Uani 1.000000 . . . .
H32 H 0.14894(17) 0.1426(3) 0.06901(15) 0.0839(9) Uiso 1.000000 R . . .
C33 C 0.18782(14) 0.0577(2) 0.16093(12) 0.0513(5) Uani 1.000000 . . . .
H33 H 0.23541(14) 0.0906(2) 0.16720(12) 0.0615(6) Uiso 1.000000 R . . .
C34 C 0.1933(5) -0.1451(8) 0.3492(4) 0.0466(6) Uani 0.577(14) D U P 1
C35 C 0.1878(4) -0.1047(6) 0.4185(4) 0.0577(15) Uani 0.577(14) G U P 1
H35 H 0.2072(4) -0.0330(6) 0.4329(4) 0.0693(17) Uiso 0.577(14) R . P 1
C36 C 0.1534(5) -0.1714(7) 0.4662(3) 0.0701(16) Uani 0.577(14) G U P 1
H36 H 0.1498(5) -0.1443(7) 0.5126(3) 0.0841(19) Uiso 0.577(14) R . P 1
C37 C 0.1245(4) -0.2786(6) 0.4447(3) 0.0745(16) Uani 0.577(14) G U P 1
H37 H 0.1015(4) -0.3232(6) 0.4766(3) 0.0894(19) Uiso 0.577(14) R . P 1
C38 C 0.1300(5) -0.3190(6) 0.3754(4) 0.0751(16) Uani 0.577(14) G U P 1
H38 H 0.1107(5) -0.3907(6) 0.3609(4) 0.0901(19) Uiso 0.577(14) R . P 1
C39 C 0.1644(6) -0.2523(8) 0.3276(3) 0.0596(16) Uani 0.577(14) G U P 1
H39 H 0.1681(6) -0.2794(8) 0.2812(3) 0.0715(19) Uiso 0.577(14) R . P 1
C40 C 0.28956(11) -0.17917(16) 0.24327(10) 0.0383(4) Uani 1.000000 . . . .
C41 C 0.33361(12) -0.25657(18) 0.28731(12) 0.0469(5) Uani 1.000000 . . . .
H41 H 0.33570(12) -0.25194(18) 0.33744(12) 0.0562(6) Uiso 1.000000 R . . .
C42 C 0.37447(14) -0.34056(19) 0.25752(15) 0.0598(6) Uani 1.000000 . . . .
H42 H 0.40405(14) -0.39150(19) 0.28758(15) 0.0718(7) Uiso 1.000000 R . . .
C43 C 0.37120(16) -0.3485(2) 0.18346(15) 0.0675(7) Uani 1.000000 . . . .
H43 H 0.39898(16) -0.4043(2) 0.16339(15) 0.0809(9) Uiso 1.000000 R . . .
C44 C 0.32730(16) -0.2746(2) 0.13950(14) 0.0672(7) Uani 1.000000 . . . .
H44 H 0.32460(16) -0.2810(2) 0.08940(14) 0.0807(9) Uiso 1.000000 R . . .
C45 C 0.28657(14) -0.18969(19) 0.16880(12) 0.0511(5) Uani 1.000000 . . . .
H45 H 0.25701(14) -0.13946(19) 0.13819(12) 0.0613(6) Uiso 1.000000 R . . .
C10A C 0.2213(5) 0.3205(6) 0.2512(4) 0.0519(19) Uani 0.372(6) D U P 2
C11A C 0.2760(5) 0.3193(8) 0.2055(5) 0.0564(18) Uani 0.372(6) G U P 2
H11A H 0.3154(5) 0.2669(8) 0.2133(5) 0.068(2) Uiso 0.372(6) R . P 2
C12A C 0.2721(4) 0.3964(8) 0.1481(5) 0.0722(19) Uani 0.372(6) G U P 2
H12A H 0.3087(4) 0.3956(8) 0.1175(5) 0.087(2) Uiso 0.372(6) R . P 2
C13A C 0.2133(5) 0.4747(7) 0.1364(3) 0.0825(19) Uani 0.372(6) G U P 2
H13A H 0.2106(5) 0.5262(7) 0.0980(3) 0.099(2) Uiso 0.372(6) R . P 2
C14A C 0.1585(4) 0.4759(7) 0.1821(4) 0.0839(19) Uani 0.372(6) G U P 2
H14A H 0.1192(4) 0.5282(7) 0.1743(4) 0.101(2) Uiso 0.372(6) R . P 2
C15A C 0.1625(4) 0.3988(6) 0.2396(3) 0.0675(17) Uani 0.372(6) G U P 2
H15A H 0.1259(4) 0.3996(6) 0.2702(3) 0.081(2) Uiso 0.372(6) R . P 2
C34A C 0.1896(7) -0.1441(10) 0.3458(5) 0.0466(6) Uani 0.423(14) D U P 2
C35A C 0.1711(6) -0.0845(8) 0.4055(6) 0.0595(19) Uani 0.423(14) G U P 2
H35A H 0.1885(6) -0.0100(8) 0.4147(6) 0.071(2) Uiso 0.423(14) R . P 2
C36A C 0.1265(6) -0.1361(8) 0.4515(5) 0.0718(18) Uani 0.423(14) G U P 2
H36A H 0.1141(6) -0.0963(8) 0.4915(5) 0.086(2) Uiso 0.423(14) R . P 2
C37A C 0.1004(6) -0.2474(8) 0.4378(5) 0.0757(19) Uani 0.423(14) G U P 2
H37A H 0.0706(6) -0.2820(8) 0.4686(5) 0.091(2) Uiso 0.423(14) R . P 2
C38A C 0.1189(7) -0.3070(8) 0.3781(5) 0.0704(18) Uani 0.423(14) G U P 2
H38A H 0.1015(7) -0.3815(8) 0.3690(5) 0.084(2) Uiso 0.423(14) R . P 2
C39A C 0.1635(8) -0.2554(11) 0.3321(5) 0.058(2) Uani 0.423(14) G U P 2
H39A H 0.1759(8) -0.2952(11) 0.2922(5) 0.069(2) Uiso 0.423(14) R . P 2
C22A C 0.1448(6) 0.1839(17) 0.3616(10) 0.0511(9) Uani 0.238(11) D U P 2
C23A C 0.0863(7) 0.1383(15) 0.3134(7) 0.065(2) Uani 0.238(11) G U P 2
H23A H 0.0905(7) 0.1334(15) 0.2642(7) 0.078(3) Uiso 0.238(11) R . P 2
C24A C 0.0215(6) 0.0999(14) 0.3385(7) 0.074(2) Uani 0.238(11) G U P 2
H24A H -0.0176(6) 0.0693(14) 0.3062(7) 0.088(3) Uiso 0.238(11) R . P 2
C25A C 0.0152(6) 0.1071(14) 0.4120(7) 0.077(2) Uani 0.238(11) G U P 2
H25A H -0.0282(6) 0.0815(14) 0.4288(7) 0.092(3) Uiso 0.238(11) R . P 2
C26A C 0.0736(7) 0.1528(13) 0.4602(7) 0.074(2) Uani 0.238(11) G U P 2
H26A H 0.0694(7) 0.1577(13) 0.5094(7) 0.089(3) Uiso 0.238(11) R . P 2
C27A C 0.1384(6) 0.1912(15) 0.4351(9) 0.069(3) Uani 0.238(11) G U P 2
H27A H 0.1776(6) 0.2218(15) 0.4674(9) 0.083(3) Uiso 0.238(11) R . P 2

loop_
_atom_site_aniso_label
_atom_site_aniso_U_11
_atom_site_aniso_U_22
_atom_site_aniso_U_33
_atom_site_aniso_U_12
_atom_site_aniso_U_13
_atom_site_aniso_U_23
Ru1 0.03829(9) 0.03041(8) 0.02829(8) 0.00177(6) 0.00876(6) 0.00032(5)
P1 0.0456(3) 0.0406(3) 0.0346(2) 0.0078(2) 0.0079(2) -0.0051(2)
P2 0.0389(3) 0.0354(3) 0.0348(2) -0.0011(2) 0.0109(2) -0.00210(19)
O3 0.0567(9) 0.0456(8) 0.0348(7) 0.0017(7) 0.0152(6) 0.0045(6)
O4 0.0928(14) 0.0797(13) 0.0413(9) 0.0144(10) 0.0180(9) 0.0252(8)
O1 0.0437(7) 0.0372(7) 0.0325(6) 0.0060(6) 0.0087(5) 0.0035(5)
O2 0.0584(9) 0.0518(8) 0.0365(7) 0.0062(7) 0.0192(7) 0.0027(6)
N1 0.0379(8) 0.0291(8) 0.0340(8) 0.0013(6) 0.0069(6) 0.0018(6)
C3 0.0462(11) 0.0410(11) 0.0474(11) 0.0058(9) 0.0133(9) 0.0012(9)
N2 0.0443(9) 0.0359(8) 0.0359(8) 0.0014(7) 0.0083(7) 0.0028(7)
C16 0.0480(11) 0.0400(11) 0.0398(10) 0.0037(9) 0.0122(9) -0.0050(8)
C6 0.0506(12) 0.0350(10) 0.0380(10) -0.0027(9) 0.0077(9) 0.0073(8)
C7 0.0599(13) 0.0426(11) 0.0378(11) -0.0026(10) 0.0109(9) 0.0085(9)
C5 0.0567(13) 0.0454(12) 0.0516(13) 0.0090(10) 0.0031(10) 0.0173(10)
C4 0.0481(12) 0.0452(12) 0.0625(14) 0.0122(10) 0.0105(10) 0.0092(10)
C2 0.0398(10) 0.0308(9) 0.0350(9) -0.0011(8) 0.0088(8) -0.0006(7)
C1 0.0426(10) 0.0325(9) 0.0335(9) -0.0021(8) 0.0083(8) -0.0024(7)
C8 0.0512(12) 0.0400(11) 0.0389(10) -0.0029(9) 0.0083(9) 0.0093(8)
C9 0.0748(17) 0.0591(15) 0.0588(15) -0.0292(13) -0.0023(12) 0.0081(12)
C17 0.0575(13) 0.0451(12) 0.0398(10) 0.0037(10) 0.0103(9) -0.0040(9)
C18 0.0594(14) 0.0605(14) 0.0432(12) 0.0032(11) 0.0052(10) -0.0101(10)
C19 0.0708(16) 0.0579(15) 0.0616(15) -0.0093(13) 0.0118(13) -0.0230(12)
C20 0.113(2) 0.0409(14) 0.0729(18) -0.0039(15) 0.0126(17) -0.0077(12)
C21 0.095(2) 0.0435(13) 0.0517(14) 0.0062(13) 0.0080(13) -0.0017(10)
C10 0.069(3) 0.049(2) 0.040(2) 0.0226(15) 0.0070(15) -0.0028(14)
C11 0.071(2) 0.039(2) 0.047(2) 0.0171(14) 0.0091(15) 0.0046(14)
C12 0.108(3) 0.067(3) 0.057(2) 0.0204(18) 0.0174(18) 0.0143(16)
C13 0.122(4) 0.083(3) 0.062(3) 0.030(2) -0.002(2) 0.0182(18)
C14 0.097(3) 0.091(3) 0.078(3) 0.039(2) -0.0103(19) 0.016(2)
C15 0.077(3) 0.077(3) 0.066(2) 0.0307(19) -0.0006(17) 0.0017(18)
C22 0.0471(13) 0.051(2) 0.0566(15) 0.0070(12) 0.0126(11) -0.0152(14)
C23 0.0514(18) 0.082(3) 0.066(2) 0.0119(17) 0.0101(15) -0.0223(18)
C24 0.0508(19) 0.096(3) 0.085(3) 0.0056(18) 0.0096(16) -0.024(2)
C25 0.054(2) 0.092(3) 0.093(3) -0.0005(18) 0.0261(17) -0.022(2)
C26 0.061(2) 0.094(3) 0.073(2) -0.0060(19) 0.0272(17) -0.0168(19)
C27 0.053(2) 0.079(3) 0.059(2) -0.0082(17) 0.0175(15) -0.0167(17)
C28 0.0414(11) 0.0484(12) 0.0450(11) 0.0049(9) 0.0054(9) -0.0071(9)
C29 0.0485(14) 0.0693(17) 0.0779(18) -0.0046(12) 0.0014(12) 0.0010(14)
C30 0.0509(16) 0.090(2) 0.105(2) -0.0009(15) -0.0176(16) -0.005(2)
C31 0.075(2) 0.098(2) 0.078(2) 0.0171(18) -0.0248(16) -0.0004(18)
C32 0.0716(18) 0.0794(19) 0.0546(15) 0.0115(15) -0.0052(13) 0.0089(13)
C33 0.0531(13) 0.0544(13) 0.0454(12) 0.0061(10) 0.0038(10) -0.0007(10)
C34 0.0474(14) 0.0493(12) 0.0463(12) -0.0087(10) 0.0172(10) -0.0021(9)
C35 0.068(3) 0.059(3) 0.052(3) -0.015(2) 0.027(2) -0.0045(18)
C36 0.081(4) 0.078(3) 0.060(3) -0.017(2) 0.037(2) -0.003(2)
C37 0.076(3) 0.076(3) 0.080(3) -0.019(2) 0.042(2) 0.006(2)
C38 0.078(3) 0.067(3) 0.087(3) -0.0215(19) 0.0352(19) -0.0026(18)
C39 0.065(3) 0.056(3) 0.062(3) -0.0156(17) 0.0251(17) -0.0023(17)
C40 0.0426(10) 0.0321(10) 0.0422(10) -0.0042(8) 0.0127(8) -0.0036(8)
C41 0.0530(12) 0.0406(11) 0.0476(12) -0.0004(9) 0.0090(9) -0.0010(9)
C42 0.0656(16) 0.0357(11) 0.0782(17) 0.0074(11) 0.0102(13) 0.0031(11)
C43 0.0873(19) 0.0461(14) 0.0749(17) 0.0137(13) 0.0319(15) -0.0097(12)
C44 0.096(2) 0.0585(15) 0.0531(14) 0.0118(14) 0.0297(14) -0.0100(12)
C45 0.0667(15) 0.0446(12) 0.0445(11) 0.0048(11) 0.0165(10) -0.0022(9)
C10A 0.061(3) 0.050(3) 0.043(3) 0.0235(19) -0.0025(18) 0.0009(19)
C11A 0.081(4) 0.046(3) 0.044(3) 0.0131(19) 0.0125(19) 0.0033(19)
C12A 0.098(4) 0.064(4) 0.055(3) 0.018(2) 0.011(2) 0.0146(19)
C13A 0.099(4) 0.082(4) 0.061(3) 0.026(2) -0.007(2) 0.023(2)
C14A 0.086(4) 0.084(4) 0.076(4) 0.038(2) -0.006(2) 0.021(2)
C15A 0.072(4) 0.069(4) 0.060(3) 0.030(2) 0.004(2) 0.008(2)
C34A 0.0474(14) 0.0493(12) 0.0463(12) -0.0087(10) 0.0172(10) -0.0021(9)
C35A 0.069(4) 0.061(4) 0.054(4) -0.014(2) 0.028(3) -0.001(2)
C36A 0.081(4) 0.076(4) 0.066(3) -0.013(2) 0.038(2) -0.001(2)
C37A 0.079(4) 0.077(4) 0.082(3) -0.017(2) 0.048(2) 0.000(2)
C38A 0.078(4) 0.060(3) 0.082(3) -0.025(2) 0.042(2) -0.0032(19)
C39A 0.065(4) 0.053(4) 0.060(3) -0.016(2) 0.026(2) -0.005(2)
C22A 0.0471(13) 0.051(2) 0.0566(15) 0.0070(12) 0.0126(11) -0.0152(14)
C23A 0.052(4) 0.079(5) 0.066(4) 0.002(3) 0.017(2) -0.021(3)
C24A 0.049(4) 0.094(5) 0.079(4) -0.002(2) 0.015(2) -0.022(3)
C25A 0.051(4) 0.099(5) 0.084(4) -0.003(2) 0.020(2) -0.019(3)
C26A 0.056(4) 0.088(5) 0.081(4) -0.003(2) 0.022(2) -0.019(3)
C27A 0.060(4) 0.078(5) 0.075(5) -0.006(3) 0.025(2) -0.018(3)

loop_
_atom_type_symbol
_atom_type_scat_dispersion_real
_atom_type_scat_dispersion_imag
_atom_type_scat_Cromer_Mann_a1
_atom_type_scat_Cromer_Mann_a2
_atom_type_scat_Cromer_Mann_a3
_atom_type_scat_Cromer_Mann_a4
_atom_type_scat_Cromer_Mann_b1
_atom_type_scat_Cromer_Mann_b2
_atom_type_scat_Cromer_Mann_b3
_atom_type_scat_Cromer_Mann_b4
_atom_type_scat_Cromer_Mann_c
_atom_type_scat_source
_atom_type_scat_dispersion_source
C 0.00313 0.00162 2.31000 1.02000 1.58860 0.86500 20.84390 10.20750 0.56870 51.65120 0.21560 'International Tables Volume C Table 6.1.1.4 (pp. 500-502)' 'Brennan, Cowan, Rev. Sci. Instrum., 1992, 63, 850'
H 0.00000 0.00000 0.49300 0.32291 0.14019 0.04081 10.51090 26.12570 3.14236 57.79970 0.00304 'International Tables Volume C Table 6.1.1.4 (pp. 500-502)' 'Brennan, Cowan, Rev. Sci. Instrum., 1992, 63, 850'
N 0.00612 0.00332 12.21260 3.13220 2.01250 1.16630 0.00570 9.89330 28.99750 0.58260 -11.52900 'International Tables Volume C Table 6.1.1.4 (pp. 500-502)' 'Brennan, Cowan, Rev. Sci. Instrum., 1992, 63, 850'
O 0.01085 0.00610 3.04850 2.28680 1.54630 0.86700 13.27710 5.70110 0.32390 32.90890 0.25080 'International Tables Volume C Table 6.1.1.4 (pp. 500-502)' 'Brennan, Cowan, Rev. Sci. Instrum., 1992, 63, 850'
P 0.10265 0.09519 6.43450 4.17910 1.78000 1.49080 1.90670 27.15700 0.52600 68.16450 1.11490 'International Tables Volume C Table 6.1.1.4 (pp. 500-502)' 'Brennan, Cowan, Rev. Sci. Instrum., 1992, 63, 850'
Ru -1.23864 0.84050 19.26740 12.91820 4.86337 1.56756 0.80852 8.43467 24.79970 94.29280 5.37874 'International Tables Volume C Table 6.1.1.4 (pp. 500-502)' 'Brennan, Cowan, Rev. Sci. Instrum., 1992, 63, 850'

loop_
_geom_angle_atom_site_label_1
_geom_angle_atom_site_label_2
_geom_angle_atom_site_label_3
_geom_angle
_geom_angle_site_symmetry_1
_geom_angle_site_symmetry_3
_geom_angle_publ_flag
P2 Ru1 P1 97.401(19) . . ?
O3 Ru1 P1 99.92(4) . . ?
O3 Ru1 P2 94.90(4) . . ?
O1 Ru1 P1 103.44(4) . . ?
O1 Ru1 P2 89.58(4) . . ?
O1 Ru1 O3 155.43(5) . . ?
N1 Ru1 P1 170.72(5) . . ?
N1 Ru1 P2 91.83(5) . . ?
N1 Ru1 O3 78.17(6) . . ?
N1 Ru1 O1 77.55(5) . . ?
N2 Ru1 P1 87.39(5) . . ?
N2 Ru1 P2 174.94(5) . . ?
N2 Ru1 O3 85.83(6) . . ?
N2 Ru1 O1 87.72(6) . . ?
N2 Ru1 N1 83.42(6) . . ?
C16 P1 Ru1 110.14(7) . . ?
C10 P1 Ru1 117.02(16) . . ?
C10 P1 C16 103.55(17) . . ?
C22 P1 Ru1 122.96(19) . . ?
C22 P1 C16 100.38(18) . . ?
C22 P1 C10 100.1(2) . . ?
C10A P1 Ru1 115.1(3) . . ?
C10A P1 C16 100.3(3) . . ?
C10A P1 C10 5.3(4) . . ?
C10A P1 C22 104.8(3) . . ?
C22A P1 Ru1 116.1(6) . . ?
C22A P1 C16 101.9(6) . . ?
C22A P1 C10 106.4(6) . . ?
C22A P1 C22 7.3(7) . . ?
C22A P1 C10A 111.3(6) . . ?
C28 P2 Ru1 116.41(7) . . ?
C34 P2 Ru1 118.6(3) . . ?
C34 P2 C28 105.6(3) . . ?
C40 P2 Ru1 112.08(6) . . ?
C40 P2 C28 101.05(9) . . ?
C40 P2 C34 100.5(3) . . ?
C34A P2 Ru1 120.5(4) . . ?
C34A P2 C28 103.0(4) . . ?
C34A P2 C34 2.6(7) . . ?
C34A P2 C40 101.0(4) . . ?
C7 O3 Ru1 114.46(12) . . ?
C1 O1 Ru1 114.55(11) . . ?
C6 N1 Ru1 118.36(13) . . ?
C2 N1 Ru1 118.87(12) . . ?
C2 N1 C6 122.49(17) . . ?
C4 C3 H3 120.69(13) . . ?
C2 C3 H3 120.69(12) . . ?
C2 C3 C4 118.6(2) . . ?
C8 N2 Ru1 172.71(16) . . ?
C17 C16 P1 118.25(16) . . ?
C21 C16 P1 123.08(17) . . ?
C21 C16 C17 118.7(2) . . ?
C7 C6 N1 113.34(18) . . ?
C5 C6 N1 119.51(19) . . ?
C5 C6 C7 127.15(19) . . ?
O4 C7 O3 125.3(2) . . ?
C6 C7 O3 115.64(17) . . ?
C6 C7 O4 119.0(2) . . ?
H5 C5 C6 120.61(12) . . ?
C4 C5 C6 118.8(2) . . ?
C4 C5 H5 120.61(13) . . ?
C5 C4 C3 120.3(2) . . ?
H4 C4 C3 119.85(13) . . ?
H4 C4 C5 119.85(13) . . ?
C3 C2 N1 120.03(17) . . ?
C1 C2 N1 113.31(16) . . ?
C1 C2 C3 126.63(17) . . ?
O2 C1 O1 124.90(18) . . ?
C2 C1 O1 115.66(16) . . ?
C2 C1 O2 119.42(17) . . ?
C9 C8 N2 177.0(2) . . ?
H9a C9 C8 109.5 . . ?
H9b C9 C8 109.5 . . ?
H9b C9 H9a 109.5 . . ?
H9c C9 C8 109.5 . . ?
H9c C9 H9a 109.5 . . ?
H9c C9 H9b 109.5 . . ?
H17 C17 C16 119.72(12) . . ?
C18 C17 C16 120.6(2) . . ?
C18 C17 H17 119.72(14) . . ?
H18 C18 C17 119.87(14) . . ?
C19 C18 C17 120.3(2) . . ?
C19 C18 H18 119.87(14) . . ?
H19 C19 C18 120.08(14) . . ?
C20 C19 C18 119.8(2) . . ?
C20 C19 H19 120.08(15) . . ?
H20 C20 C19 119.58(15) . . ?
C21 C20 C19 120.8(2) . . ?
C21 C20 H20 119.58(16) . . ?
C20 C21 C16 119.8(2) . . ?
H21 C21 C16 120.09(14) . . ?
H21 C21 C20 120.09(16) . . ?
C11 C10 P1 115.4 . . ?
C15 C10 P1 124.4 . . ?
C15 C10 C11 120.0 . . ?
H11 C11 C10 120.00(14) . . ?
C12 C11 C10 120.0 . . ?
C12 C11 H11 120.00(14) . . ?
H12 C12 C11 120.00(14) . . ?
C13 C12 C11 120.0 . . ?
C13 C12 H12 120.00(14) . . ?
H13 C13 C12 120.00(14) . . ?
C14 C13 C12 120.0 . . ?
C14 C13 H13 120.00(14) . . ?
H14 C14 C13 120.00(14) . . ?
C15 C14 C13 120.0 . . ?
C15 C14 H14 120.00(14) . . ?
C14 C15 C10 120.0 . . ?
H15 C15 C10 120.00(14) . . ?
H15 C15 C14 120.00(14) . . ?
C23 C22 P1 119.3 . . ?
C27 C22 P1 120.7 . . ?
C27 C22 C23 120.0 . . ?
H23 C23 C22 120.00(12) . . ?
C24 C23 C22 120.0 . . ?
C24 C23 H23 120.00(12) . . ?
H24 C24 C23 120.00(12) . . ?
C25 C24 C23 120.0 . . ?
C25 C24 H24 120.00(12) . . ?
H25 C25 C24 120.00(12) . . ?
C26 C25 C24 120.0 . . ?
C26 C25 H25 120.00(12) . . ?
H26 C26 C25 120.00(12) . . ?
C27 C26 C25 120.0 . . ?
C27 C26 H26 120.00(12) . . ?
C26 C27 C22 120.0 . . ?
H27 C27 C22 120.00(12) . . ?
H27 C27 C26 120.00(12) . . ?
C29 C28 P2 123.41(19) . . ?
C33 C28 P2 117.75(16) . . ?
C33 C28 C29 118.8(2) . . ?
H29 C29 C28 119.96(15) . . ?
C30 C29 C28 120.1(3) . . ?
C30 C29 H29 119.96(19) . . ?
H30 C30 C29 119.87(19) . . ?
C31 C30 C29 120.3(3) . . ?
C31 C30 H30 119.87(18) . . ?
H31 C31 C30 119.82(17) . . ?
C32 C31 C30 120.4(3) . . ?
C32 C31 H31 119.82(18) . . ?
H32 C32 C31 119.95(18) . . ?
C33 C32 C31 120.1(3) . . ?
C33 C32 H32 119.95(17) . . ?
C32 C33 C28 120.4(2) . . ?
H33 C33 C28 119.81(13) . . ?
H33 C33 C32 119.81(17) . . ?
C35 C34 P2 121.7 . . ?
C39 C34 P2 118.3 . . ?
C39 C34 C35 120.0 . . ?
H35 C35 C34 120.0(2) . . ?
C36 C35 C34 120.0 . . ?
C36 C35 H35 120.0(2) . . ?
H36 C36 C35 120.0(2) . . ?
C37 C36 C35 120.0 . . ?
C37 C36 H36 120.0(2) . . ?
H37 C37 C36 120.0(2) . . ?
C38 C37 C36 120.0 . . ?
C38 C37 H37 120.0(2) . . ?
H38 C38 C37 120.0(2) . . ?
C39 C38 C37 120.0 . . ?
C39 C38 H38 120.0(2) . . ?
C38 C39 C34 120.0 . . ?
H39 C39 C34 120.0(2) . . ?
H39 C39 C38 120.0(2) . . ?
C41 C40 P2 119.27(15) . . ?
C45 C40 P2 122.48(16) . . ?
C45 C40 C41 118.15(19) . . ?
H41 C41 C40 119.58(12) . . ?
C42 C41 C40 120.8(2) . . ?
C42 C41 H41 119.58(14) . . ?
H42 C42 C41 120.05(14) . . ?
C43 C42 C41 119.9(2) . . ?
C43 C42 H42 120.05(15) . . ?
H43 C43 C42 120.01(15) . . ?
C44 C43 C42 120.0(2) . . ?
C44 C43 H43 120.01(15) . . ?
H44 C44 C43 119.72(15) . . ?
C45 C44 C43 120.6(2) . . ?
C45 C44 H44 119.72(15) . . ?
C44 C45 C40 120.5(2) . . ?
H45 C45 C40 119.73(13) . . ?
H45 C45 C44 119.73(15) . . ?
C11A C10A P1 117.9 . . ?
C15A C10A P1 121.7 . . ?
C15A C10A C11A 120.0 . . ?
H11A C11A C10A 120.0(2) . . ?
C12A C11A C10A 120.0 . . ?
C12A C11A H11A 120.0(2) . . ?
H12A C12A C11A 120.0(2) . . ?
C13A C12A C11A 120.0 . . ?
C13A C12A H12A 120.0(2) . . ?
H13A C13A C12A 120.0(2) . . ?
C14A C13A C12A 120.0 . . ?
C14A C13A H13A 120.0(2) . . ?
H14A C14A C13A 120.0(2) . . ?
C15A C14A C13A 120.0 . . ?
C15A C14A H14A 120.0(2) . . ?
C14A C15A C10A 120.0 . . ?
H15A C15A C10A 120.0(2) . . ?
H15A C15A C14A 120.0(2) . . ?
C35A C34A P2 115.8 . . ?
C39A C34A P2 124.0 . . ?
C39A C34A C35A 120.0 . . ?
H35A C35A C34A 120.0(3) . . ?
C36A C35A C34A 120.0 . . ?
C36A C35A H35A 120.0(3) . . ?
H36A C36A C35A 120.0(3) . . ?
C37A C36A C35A 120.0 . . ?
C37A C36A H36A 120.0(3) . . ?
H37A C37A C36A 120.0(3) . . ?
C38A C37A C36A 120.0 . . ?
C38A C37A H37A 120.0(3) . . ?
H38A C38A C37A 120.0(3) . . ?
C39A C38A C37A 120.000000000(15) . . ?
C39A C38A H38A 120.0(3) . . ?
C38A C39A C34A 120.0 . . ?
H39A C39A C34A 120.0(3) . . ?
H39A C39A C38A 120.0(3) . . ?
C23A C22A P1 122.5 . . ?
C27A C22A P1 117.3 . . ?
C27A C22A C23A 120.0 . . ?
H23A C23A C22A 120.0(4) . . ?
C24A C23A C22A 120.0 . . ?
C24A C23A H23A 120.0(4) . . ?
H24A C24A C23A 120.0(4) . . ?
C25A C24A C23A 120.0 . . ?
C25A C24A H24A 120.0(4) . . ?
H25A C25A C24A 120.0(4) . . ?
C26A C25A C24A 120.0 . . ?
C26A C25A H25A 120.0(4) . . ?
H26A C26A C25A 120.0(4) . . ?
C27A C26A C25A 120.000000000(15) . . ?
C27A C26A H26A 120.0(4) . . ?
C26A C27A C22A 120.0 . . ?
H27A C27A C22A 120.0(4) . . ?
H27A C27A C26A 120.0(4) . . ?

loop_
_geom_bond_atom_site_label_1
_geom_bond_atom_site_label_2
_geom_bond_distance
_geom_bond_site_symmetry_2
_geom_bond_publ_flag
Ru1 P1 2.3462(5) . ?
Ru1 P2 2.3133(5) . ?
Ru1 O3 2.1261(13) . ?
Ru1 O1 2.1394(13) . ?
Ru1 N1 2.0038(15) . ?
Ru1 N2 2.0949(17) . ?
P1 C16 1.837(2) . ?
P1 C10 1.841(3) . ?
P1 C22 1.850(2) . ?
P1 C10A 1.865(5) . ?
P1 C22A 1.857(8) . ?
P2 C28 1.836(2) . ?
P2 C34 1.843(4) . ?
P2 C40 1.834(2) . ?
P2 C34A 1.833(6) . ?
O3 C7 1.294(3) . ?
O4 C7 1.220(3) . ?
O1 C1 1.291(2) . ?
O2 C1 1.226(2) . ?
N1 C6 1.334(2) . ?
N1 C2 1.334(2) . ?
C3 H3 0.9300 . ?
C3 C4 1.376(3) . ?
C3 C2 1.380(3) . ?
N2 C8 1.132(3) . ?
C16 C17 1.393(3) . ?
C16 C21 1.381(3) . ?
C6 C7 1.516(3) . ?
C6 C5 1.385(3) . ?
C5 H5 0.9300 . ?
C5 C4 1.381(3) . ?
C4 H4 0.9300 . ?
C2 C1 1.509(3) . ?
C8 C9 1.452(3) . ?
C9 H9a 0.9600 . ?
C9 H9b 0.9600 . ?
C9 H9c 0.9600 . ?
C17 H17 0.9300 . ?
C17 C18 1.383(3) . ?
C18 H18 0.9300 . ?
C18 C19 1.371(4) . ?
C19 H19 0.9300 . ?
C19 C20 1.360(4) . ?
C20 H20 0.9300 . ?
C20 C21 1.398(4) . ?
C21 H21 0.9300 . ?
C10 C11 1.3900 . ?
C10 C15 1.3900 . ?
C11 H11 0.9300 . ?
C11 C12 1.3900 . ?
C12 H12 0.9300 . ?
C12 C13 1.3900 . ?
C13 H13 0.9300 . ?
C13 C14 1.3900 . ?
C14 H14 0.9300 . ?
C14 C15 1.3900 . ?
C15 H15 0.9300 . ?
C22 C23 1.3900 . ?
C22 C27 1.3900 . ?
C23 H23 0.9300 . ?
C23 C24 1.3900 . ?
C24 H24 0.9300 . ?
C24 C25 1.3900 . ?
C25 H25 0.9300 . ?
C25 C26 1.3900 . ?
C26 H26 0.9300 . ?
C26 C27 1.3900 . ?
C27 H27 0.9300 . ?
C28 C29 1.390(3) . ?
C28 C33 1.384(3) . ?
C29 H29 0.9300 . ?
C29 C30 1.389(4) . ?
C30 H30 0.9300 . ?
C30 C31 1.359(5) . ?
C31 H31 0.9300 . ?
C31 C32 1.373(4) . ?
C32 H32 0.9300 . ?
C32 C33 1.382(3) . ?
C33 H33 0.9300 . ?
C34 C35 1.3900 . ?
C34 C39 1.3900 . ?
C35 H35 0.9300 . ?
C35 C36 1.3900 . ?
C36 H36 0.9300 . ?
C36 C37 1.3900 . ?
C37 H37 0.9300 . ?
C37 C38 1.3900 . ?
C38 H38 0.9300 . ?
C38 C39 1.3900 . ?
C39 H39 0.9300 . ?
C40 C41 1.390(3) . ?
C40 C45 1.385(3) . ?
C41 H41 0.9300 . ?
C41 C42 1.386(3) . ?
C42 H42 0.9300 . ?
C42 C43 1.375(4) . ?
C43 H43 0.9300 . ?
C43 C44 1.361(4) . ?
C44 H44 0.9300 . ?
C44 C45 1.387(3) . ?
C45 H45 0.9300 . ?
C10A C11A 1.3900 . ?
C10A C15A 1.3900 . ?
C11A H11A 0.9300 . ?
C11A C12A 1.3900 . ?
C12A H12A 0.9300 . ?
C12A C13A 1.3900 . ?
C13A H13A 0.9300 . ?
C13A C14A 1.3900 . ?
C14A H14A 0.9300 . ?
C14A C15A 1.3900 . ?
C15A H15A 0.9300 . ?
C34A C35A 1.3900 . ?
C34A C39A 1.3900 . ?
C35A H35A 0.9300 . ?
C35A C36A 1.3900 . ?
C36A H36A 0.9300 . ?
C36A C37A 1.3900 . ?
C37A H37A 0.9300 . ?
C37A C38A 1.3900 . ?
C38A H38A 0.9300 . ?
C38A C39A 1.3900 . ?
C39A H39A 0.9300 . ?
C22A C23A 1.3900 . ?
C22A C27A 1.3900 . ?
C23A H23A 0.9300 . ?
C23A C24A 1.3900 . ?
C24A H24A 0.9300 . ?
C24A C25A 1.3900 . ?
C25A H25A 0.9300 . ?
C25A C26A 1.3900 . ?
C26A H26A 0.9300 . ?
C26A C27A 1.3900 . ?
C27A H27A 0.9300 . ?

loop_
_geom_torsion_atom_site_label_1
_geom_torsion_atom_site_label_2
_geom_torsion_atom_site_label_3
_geom_torsion_atom_site_label_4
_geom_torsion
_geom_torsion_site_symmetry_1
_geom_torsion_site_symmetry_2
_geom_torsion_site_symmetry_3
_geom_torsion_site_symmetry_4
_geom_torsion_publ_flag
Ru1 O3 C7 O4 179.26(16) . . . . ?
Ru1 O3 C7 C6 -0.44(13) . . . . ?
Ru1 O1 C1 O2 -175.44(13) . . . . ?
Ru1 O1 C1 C2 2.82(12) . . . . ?
Ru1 N1 C6 C7 2.03(14) . . . . ?
Ru1 N1 C6 C5 -177.98(15) . . . . ?
Ru1 N1 C2 C3 179.07(14) . . . . ?
Ru1 N1 C2 C1 1.00(14) . . . . ?
P1 C16 C17 C18 -178.28(17) . . . . ?
P1 C16 C21 C20 178.7(2) . . . . ?
P1 C10 C11 C12 176.19(15) . . . . ?
P1 C10 C15 C14 -175.83(15) . . . . ?
P1 C22 C23 C24 178.70(19) . . . . ?
P1 C22 C27 C26 -178.68(19) . . . . ?
P1 C10A C11A C12A -172.9(2) . . . . ?
P1 C10A C15A C14A 172.6(2) . . . . ?
P1 C22A C23A C24A 175.4(5) . . . . ?
P1 C22A C27A C26A -175.6(5) . . . . ?
P2 C28 C29 C30 -177.7(2) . . . . ?
P2 C28 C33 C32 178.12(19) . . . . ?
P2 C34 C35 C36 -177.2(3) . . . . ?
P2 C34 C39 C38 177.3(3) . . . . ?
P2 C40 C41 C42 -175.42(17) . . . . ?
P2 C40 C45 C44 175.7(2) . . . . ?
P2 C34A C35A C36A 175.2(3) . . . . ?
P2 C34A C39A C38A -174.8(3) . . . . ?
O3 C7 C6 N1 -1.0(2) . . . . ?
O3 C7 C6 C5 179.04(19) . . . . ?
O4 C7 C6 N1 179.3(2) . . . . ?
O4 C7 C6 C5 -0.7(3) . . . . ?
O1 C1 C2 N1 -2.58(18) . . . . ?
O1 C1 C2 C3 179.51(17) . . . . ?
O2 C1 C2 N1 175.78(19) . . . . ?
O2 C1 C2 C3 -2.1(2) . . . . ?
N1 C6 C5 C4 -0.5(2) . . . . ?
N1 C2 C3 C4 -1.6(2) . . . . ?
C3 C4 C5 C6 3.9(3) . . . . ?
C16 C17 C18 C19 -1.0(3) . . . . ?
C16 C21 C20 C19 0.1(3) . . . . ?
C17 C18 C19 C20 0.4(3) . . . . ?
C18 C19 C20 C21 0.0(3) . . . . ?
C10 C11 C12 C13 0.0(5) . . . . ?
C10 C15 C14 C13 0.0(4) . . . . ?
C11 C12 C13 C14 -0.0(4) . . . . ?
C12 C13 C14 C15 0.0(3) . . . . ?
C22 C23 C24 C25 0.0(3) . . . . ?
C22 C27 C26 C25 -0.0(3) . . . . ?
C23 C24 C25 C26 -0.0(3) . . . . ?
C24 C25 C26 C27 0.0(3) . . . . ?
C28 C29 C30 C31 -1.1(3) . . . . ?
C28 C33 C32 C31 0.5(3) . . . . ?
C29 C30 C31 C32 1.5(4) . . . . ?
C30 C31 C32 C33 -1.2(4) . . . . ?
C34 C35 C36 C37 -0.0(5) . . . . ?
C34 C39 C38 C37 -0.0(7) . . . . ?
C35 C36 C37 C38 -0.0(7) . . . . ?
C36 C37 C38 C39 0.0(6) . . . . ?
C40 C41 C42 C43 -0.5(3) . . . . ?
C40 C45 C44 C43 -0.4(3) . . . . ?
C41 C42 C43 C44 -0.6(3) . . . . ?
C42 C43 C44 C45 1.1(3) . . . . ?
C10A C11A C12A C13A -0.0(9) . . . . ?
C10A C15A C14A C13A -0.0(6) . . . . ?
C11A C12A C13A C14A 0.0(6) . . . . ?
C12A C13A C14A C15A -0.0(6) . . . . ?
C34A C35A C36A C37A -0.0(7) . . . . ?
C34A C39A C38A C37A 0.0(10) . . . . ?
C35A C36A C37A C38A 0.0(10) . . . . ?
C36A C37A C38A C39A -0.0(8) . . . . ?
C22A C23A C24A C25A -0.0(10) . . . . ?
C22A C27A C26A C25A 0.0(12) . . . . ?
C23A C24A C25A C26A 0.0(12) . . . . ?
C24A C25A C26A C27A -0.0(14) . . . . ?

loop_
_restr_equal_distance_atom_site_label_1
_restr_equal_distance_atom_site_label_2
_restr_equal_distance_site_symmetry_2
_restr_equal_distance_class_id
P1 C10 1 1
P1 C22 1 1
P1 C10A 1 1
P1 C22A 1 1
P2 C34 1 1
P2 C34A 1 1

loop_
_restr_equal_distance_class_class_id
_restr_equal_distance_class_target_weight_param
_restr_equal_distance_class_average
_restr_equal_distance_class_esd
_restr_equal_distance_class_diff_max
1 0.0100 1.8482 0.0105 0.0168

loop_
_restr_U_similar_atom_site_label_1
_restr_U_similar_atom_site_label_2
_restr_U_similar_weight_param
C10 C11 0.0100
C10 C15 0.0100
C10 C10A 0.0100
C10 C11A 0.0100
C10 C15A 0.0100
C11 C12 0.0100
C11 C10A 0.0100
C11 C11A 0.0100
C11 C12A 0.0100
C12 C13 0.0100
C12 C11A 0.0100
C12 C12A 0.0100
C12 C13A 0.0100
C13 C14 0.0100
C13 C12A 0.0100
C13 C13A 0.0100
C13 C14A 0.0100
C14 C15 0.0100
C14 C13A 0.0100
C14 C14A 0.0100
C14 C15A 0.0100
C15 C10A 0.0100
C15 C14A 0.0100
C15 C15A 0.0100
C22 C23 0.0100
C22 C27 0.0100
C22 C23A 0.0100
C22 C27A 0.0100
C23 C24 0.0100
C23 C23A 0.0100
C23 C24A 0.0100
C24 C25 0.0100
C24 C23A 0.0100
C24 C24A 0.0100
C24 C25A 0.0100
C25 C26 0.0100
C25 C24A 0.0100
C25 C25A 0.0100
C25 C26A 0.0100
C26 C27 0.0100
C26 C25A 0.0100
C26 C26A 0.0100
C26 C27A 0.0100
C27 C26A 0.0100
C27 C27A 0.0100
C35 C36 0.0100
C35 C34A 0.0100
C35 C35A 0.0100
C35 C36A 0.0100
C36 C37 0.0100
C36 C35A 0.0100
C36 C36A 0.0100
C36 C37A 0.0100
C37 C38 0.0100
C37 C36A 0.0100
C37 C37A 0.0100
C37 C38A 0.0100
C38 C39 0.0100
C38 C37A 0.0100
C38 C38A 0.0100
C38 C39A 0.0100
C39 C34A 0.0100
C39 C38A 0.0100
C39 C39A 0.0100
C10A C11A 0.0100
C10A C15A 0.0100
C11A C12A 0.0100
C12A C13A 0.0100
C13A C14A 0.0100
C14A C15A 0.0100
C34A C35A 0.0100
C34A C39A 0.0100
C35A C36A 0.0100
C36A C37A 0.0100
C37A C38A 0.0100
C38A C39A 0.0100
C23A C24A 0.0100
C24A C25A 0.0100
C25A C26A 0.0100
C26A C27A 0.0100
